data_7057567
loop_
_publ_author_name
'Zhang, Mi'
'Xu, Jian-Gang'
'Zhang, Ning-Ning'
'Lu, Jian'
'Xin, Xue-Huan'
'Zheng, Fa-Kun'
'Guo, Guo-Cong'

_publ_section_title
;
 A highly stable and tightly packed 3D energetic coordination polymer
 assembled from nitrogen-rich tetrazole derivatives
;
_journal_issue 16
_journal_name_full 'New Journal of Chemistry'
_journal_page_first 13927
_journal_paper_doi 10.1039/C8NJ02659A
_journal_volume 42
_journal_year 2018
_chemical_formula_moiety 'C2 H3 Cd N9 O'
_chemical_formula_sum 'C2 H3 Cd N9 O'
_chemical_formula_weight 281.53
_chemical_melting_point ?
_chemical_name_common '[Cd(BTA)(H2O)]n'
_space_group_crystal_system monoclinic
_space_group_IT_number 14
_space_group_name_Hall '-P 2yn'
_space_group_name_H-M_alt 'P 1 21/n 1'
_symmetry_space_group_name_Hall '-P 2yn'
_symmetry_space_group_name_H-M 'P 1 21/n 1'
_atom_sites_solution_hydrogens difmap
_atom_sites_solution_primary direct
_atom_sites_solution_secondary difmap
_audit_creation_method SHELXL-2013
_audit_update_record
;
2018-07-09 deposited with the CCDC.
2018-07-17 downloaded from the CCDC.
;
_cell_angle_alpha 90
_cell_angle_beta 95.922(4)
_cell_angle_gamma 90
_cell_formula_units_Z 4
_cell_length_a 6.5352(19)
_cell_length_b 9.853(3)
_cell_length_c 10.779(3)
_cell_measurement_reflns_used 2471
_cell_measurement_temperature 293(2)
_cell_measurement_theta_max 27.5
_cell_measurement_theta_min 3.5
_cell_volume 690.4(3)
_computing_molecular_graphics 'SHELXL-2013 (Sheldrick, 2013)'
_computing_structure_refinement 'SHELXL-2013 (Sheldrick, 2013)'
_computing_structure_solution 'SHELXS-97 (Sheldrick, 1990)'
_diffrn_ambient_temperature 293(2)
_diffrn_measured_fraction_theta_full 0.995
_diffrn_measured_fraction_theta_max 0.997
_diffrn_measurement_device_type 'Rigaku Pilatus'
_diffrn_measurement_method CCD_Profile_fitting
_diffrn_radiation_type MoK\a
_diffrn_radiation_wavelength 0.71073
_diffrn_reflns_av_unetI/netI 0.0103
_diffrn_reflns_Laue_measured_fraction_full 0.995
_diffrn_reflns_Laue_measured_fraction_max 0.997
_diffrn_reflns_limit_h_max 8
_diffrn_reflns_limit_h_min -8
_diffrn_reflns_limit_k_max 12
_diffrn_reflns_limit_k_min -12
_diffrn_reflns_limit_l_max 13
_diffrn_reflns_limit_l_min -1
_diffrn_reflns_number 1577
_diffrn_reflns_point_group_measured_fraction_full 0.995
_diffrn_reflns_point_group_measured_fraction_max 0.997
_diffrn_reflns_theta_full 25.242
_diffrn_reflns_theta_max 27.482
_diffrn_reflns_theta_min 3.494
_diffrn_source 'fine-focus sealed tube'
_exptl_absorpt_coefficient_mu 3.137
_exptl_absorpt_correction_T_max 1.000
_exptl_absorpt_correction_T_min 0.893
_exptl_absorpt_correction_type multi-scan
_exptl_absorpt_process_details 'Sphere (Rigaku CrystalClear)'
_exptl_crystal_colour Colorless
_exptl_crystal_density_diffrn 2.709
_exptl_crystal_density_method 'not measured'
_exptl_crystal_description Prism
_exptl_crystal_F_000 536
_exptl_crystal_size_max 0.23
_exptl_crystal_size_mid 0.19
_exptl_crystal_size_min 0.18
_refine_diff_density_max 0.340
_refine_diff_density_min -0.357
_refine_diff_density_rms 0.069
_refine_ls_extinction_method none
_refine_ls_goodness_of_fit_ref 1.053
_refine_ls_hydrogen_treatment mixed
_refine_ls_matrix_type full
_refine_ls_number_parameters 125
_refine_ls_number_reflns 1577
_refine_ls_number_restraints 3
_refine_ls_restrained_S_all 1.053
_refine_ls_R_factor_all 0.0136
_refine_ls_R_factor_gt 0.0122
_refine_ls_shift/su_max 0.002
_refine_ls_shift/su_mean 0.000
_refine_ls_structure_factor_coef Fsqd
_refine_ls_weighting_details
;
 w=1/[\s^2^(Fo^2^)+(0.0176P)^2^+0.3549P]
 where P=(Fo^2^+2Fc^2^)/3
;
_refine_ls_weighting_scheme calc
_refine_ls_wR_factor_gt 0.0306
_refine_ls_wR_factor_ref 0.0310
_reflns_Friedel_coverage 0.000
_reflns_number_gt 1479
_reflns_number_total 1577
_reflns_threshold_expression 'I > 2\s(I)'
_cod_data_source_file c8nj02659a2.cif
_cod_data_source_block a
_cod_depositor_comments
;
The following automatic conversions were performed:

'_chemical_melting_point' value 'not measured' was changed to '?' -
the value is undefined or not given.

'_exptl_absorpt_correction_type' value 'Multi-scan' changed to
'multi-scan' according to
/home/data/users/saulius/crontab/automatic-downloads/rss-feeds/RSC/lib/dictionaries/cif_core.dic
dictionary named 'cif_core.dic' version 2.4.2 from 2011-04-26.

Automatic conversion script
Id: cif_fix_values 4973 2017-02-22 13:04:09Z antanas 

 Adding full bibliography for 7057567.cif.
;
_cod_database_code 7057567
_shelx_space_group_comment
;
The symmetry employed for this shelxl refinement is uniquely defined
by the following loop, which should always be used as a source of
symmetry information in preference to the above space-group names.
They are only intended as comments.
;
_shelxl_version_number 2013-2

loop_
_space_group_symop_operation_xyz
'x, y, z'
'-x+1/2, y+1/2, -z+1/2'
'-x, -y, -z'
'x-1/2, -y-1/2, z-1/2'

loop_
_atom_site_label
_atom_site_type_symbol
_atom_site_fract_x
_atom_site_fract_y
_atom_site_fract_z
_atom_site_U_iso_or_equiv
_atom_site_adp_type
_atom_site_occupancy
_atom_site_site_symmetry_order
_atom_site_calc_flag
_atom_site_refinement_flags_posn
_atom_site_refinement_flags_adp
Cd1 Cd 0.53314(2) 0.16376(2) 0.86791(2) 0.01197(5) Uani 1 1 d . .
N19 N 0.3713(2) 0.16988(14) 1.05267(13) 0.0144(3) Uani 1 1 d . .
C12 C 0.2964(3) 0.27702(17) 1.10938(15) 0.0127(3) Uani 1 1 d . .
N12 N 0.3170(3) 0.44411(15) 0.74654(14) 0.0195(3) Uani 1 1 d . .
N16 N 0.2388(2) 0.24394(14) 1.22119(13) 0.0155(3) Uani 1 1 d . .
C11 C 0.2765(3) 0.44145(16) 0.94029(16) 0.0132(3) Uani 1 1 d . .
N18 N 0.3607(2) 0.06726(14) 1.13566(14) 0.0168(3) Uani 1 1 d . .
N17 N 0.2848(2) 0.11086(15) 1.23528(14) 0.0182(3) Uani 1 1 d . .
N13 N 0.2242(3) 0.55507(15) 0.77420(14) 0.0199(3) Uani 1 1 d . .
N11 N 0.3548(2) 0.36867(14) 0.85196(13) 0.0151(3) Uani 1 1 d . .
N14 N 0.1946(2) 0.55753(15) 0.89693(14) 0.0175(3) Uani 1 1 d . .
O1W O 0.8394(2) 0.18033(15) 0.99797(15) 0.0305(3) Uani 1 1 d D .
N15 N 0.2804(2) 0.40614(14) 1.06405(13) 0.0165(3) Uani 1 1 d . .
H15A H 0.2721 0.4707 1.1170 0.020 Uiso 1 1 calc R U
H1WA H 0.853(4) 0.2613(11) 1.0250(19) 0.025 Uiso 1 1 d D U
H1WB H 0.849(4) 0.1300(18) 1.0635(14) 0.025 Uiso 1 1 d D U

loop_
_atom_site_aniso_label
_atom_site_aniso_U_11
_atom_site_aniso_U_22
_atom_site_aniso_U_33
_atom_site_aniso_U_23
_atom_site_aniso_U_13
_atom_site_aniso_U_12
Cd1 0.01636(7) 0.00938(7) 0.01077(7) -0.00044(4) 0.00424(5) 0.00057(4)
N19 0.0192(7) 0.0110(6) 0.0140(7) 0.0009(5) 0.0059(6) 0.0022(5)
C12 0.0137(7) 0.0113(7) 0.0136(8) -0.0012(6) 0.0036(6) -0.0009(6)
N12 0.0270(8) 0.0185(7) 0.0127(7) 0.0023(5) 0.0006(6) 0.0051(6)
N16 0.0211(7) 0.0122(6) 0.0142(7) 0.0014(6) 0.0069(6) 0.0032(5)
C11 0.0138(8) 0.0107(7) 0.0151(8) 0.0000(6) 0.0018(6) -0.0010(6)
N18 0.0227(8) 0.0119(6) 0.0169(7) 0.0016(6) 0.0072(6) 0.0034(6)
N17 0.0254(8) 0.0133(7) 0.0171(7) 0.0026(6) 0.0081(6) 0.0034(6)
N13 0.0273(8) 0.0161(7) 0.0157(7) 0.0023(6) -0.0010(6) 0.0044(6)
N11 0.0202(7) 0.0134(7) 0.0119(7) 0.0021(5) 0.0026(6) 0.0041(5)
N14 0.0214(7) 0.0144(7) 0.0167(7) 0.0004(6) 0.0017(6) 0.0036(6)
O1W 0.0318(8) 0.0271(7) 0.0312(8) 0.0037(6) -0.0044(7) -0.0039(6)
N15 0.0286(8) 0.0095(6) 0.0126(7) -0.0012(5) 0.0086(6) 0.0031(6)

loop_
_atom_type_symbol
_atom_type_description
_atom_type_scat_dispersion_real
_atom_type_scat_dispersion_imag
_atom_type_scat_source
C C 0.0033 0.0016 'International Tables Vol C Tables 4.2.6.8 and 6.1.1.4'
H H 0.0000 0.0000 'International Tables Vol C Tables 4.2.6.8 and 6.1.1.4'
N N 0.0061 0.0033 'International Tables Vol C Tables 4.2.6.8 and 6.1.1.4'
O O 0.0106 0.0060 'International Tables Vol C Tables 4.2.6.8 and 6.1.1.4'
Cd Cd -0.8075 1.2024 'International Tables Vol C Tables 4.2.6.8 and 6.1.1.4'

loop_
_geom_angle_atom_site_label_1
_geom_angle_atom_site_label_2
_geom_angle_atom_site_label_3
_geom_angle
_geom_angle_site_symmetry_1
_geom_angle_site_symmetry_3
O1W Cd1 N11 112.11(5) . .
O1W Cd1 N19 85.53(6) . .
N11 Cd1 N19 76.98(5) . .
O1W Cd1 N16 82.11(6) . 4_665
N11 Cd1 N16 86.09(5) . 4_665
N19 Cd1 N16 153.49(5) . 4_665
O1W Cd1 N18 80.96(5) . 3_657
N11 Cd1 N18 166.43(5) . 3_657
N19 Cd1 N18 101.28(5) . 3_657
N16 Cd1 N18 99.81(5) 4_665 3_657
O1W Cd1 N13 156.29(6) . 2_546
N11 Cd1 N13 91.56(6) . 2_546
N19 Cd1 N13 101.82(6) . 2_546
N16 Cd1 N13 98.85(6) 4_665 2_546
N18 Cd1 N13 75.52(6) 3_657 2_546
C12 N19 N18 103.93(13) . .
C12 N19 Cd1 128.71(11) . .
N18 N19 Cd1 126.72(10) . .
N19 C12 N16 111.66(15) . .
N19 C12 N15 126.22(15) . .
N16 C12 N15 122.11(14) . .
N13 N12 N11 108.49(14) . .
C12 N16 N17 104.92(13) . .
C12 N16 Cd1 137.84(11) . 4_566
N17 N16 Cd1 115.74(10) . 4_566
N11 C11 N14 112.46(15) . .
N11 C11 N15 125.82(15) . .
N14 C11 N15 121.71(15) . .
N17 N18 N19 110.36(13) . .
N17 N18 Cd1 117.74(11) . 3_657
N19 N18 Cd1 131.84(11) . 3_657
N18 N17 N16 109.10(13) . .
N12 N13 N14 110.83(14) . .
N12 N13 Cd1 122.71(12) . 2_556
N14 N13 Cd1 116.88(11) . 2_556
C11 N11 N12 104.63(14) . .
C11 N11 Cd1 129.69(11) . .
N12 N11 Cd1 125.61(11) . .
C11 N14 N13 103.59(14) . .
Cd1 O1W H1WA 109.1(15) . .
Cd1 O1W H1WB 116.1(16) . .
H1WA O1W H1WB 105.3(17) . .
C12 N15 C11 125.20(14) . .
C12 N15 H15A 117.4 . .
C11 N15 H15A 117.4 . .

loop_
_geom_bond_atom_site_label_1
_geom_bond_atom_site_label_2
_geom_bond_distance
_geom_bond_site_symmetry_2
Cd1 O1W 2.3279(16) .
Cd1 N11 2.3288(15) .
Cd1 N19 2.3501(15) .
Cd1 N16 2.3609(15) 4_665
Cd1 N18 2.3811(16) 3_657
Cd1 N13 2.4062(16) 2_546
N19 C12 1.338(2) .
N19 N18 1.357(2) .
C12 N16 1.339(2) .
C12 N15 1.363(2) .
N12 N13 1.300(2) .
N12 N11 1.359(2) .
N16 N17 1.350(2) .
N16 Cd1 2.3608(15) 4_566
C11 N11 1.335(2) .
C11 N14 1.327(2) .
C11 N15 1.376(2) .
N18 N17 1.301(2) .
N18 Cd1 2.3812(15) 3_657
N13 N14 1.357(2) .
N13 Cd1 2.4062(16) 2_556
O1W H1WA 0.851(9) .
O1W H1WB 0.860(9) .
N15 H15A 0.8600 .
